data_1566574
loop_
_publ_author_name
'Pokhodylo, Nazariy T.'
'Slyvka, Yuriy I.'
'Goreshnik, Evgeny A.'
'Obushak, Mykola D.'

_publ_section_title
;
 Ethyl 5-Formyl-1-(pyridin-3-yl)-1H-1,2,3-triazole-4-carboxylate:
 Synthesis, Crystal Structure, Hirshfeld Surface Analysis, and DFT
 Calculation
;
_journal_issue 1
_journal_name_full Molbank
_journal_page_first M1340
_journal_paper_doi 10.3390/M1340
_journal_volume 2022
_journal_year 2022
_chemical_formula_moiety 'C11 H10 N4 O3'
_chemical_formula_sum 'C11 H10 N4 O3'
_chemical_formula_weight 246.23
_space_group_crystal_system monoclinic
_space_group_IT_number 9
_space_group_name_Hall 'C -2yc'
_space_group_name_H-M_alt 'C 1 c 1'
_atom_sites_solution_hydrogens geom
_audit_creation_date 2021-12-20
_audit_creation_method
;
Olex2 1.3
(compiled 2020.11.12 svn.r5f609507 for OlexSys, GUI svn.r6408)
;
_cell_angle_alpha 90
_cell_angle_beta 96.216(4)
_cell_angle_gamma 90
_cell_formula_units_Z 4
_cell_length_a 23.7940(11)
_cell_length_b 5.3470(3)
_cell_length_c 8.9367(5)
_cell_measurement_reflns_used 3473
_cell_measurement_temperature 200
_cell_measurement_theta_max 72.3100
_cell_measurement_theta_min 3.6940
_cell_volume 1130.30(10)
_computing_cell_refinement 'CrysAlisPro 1.171.40.84a (Rigaku OD, 2020)'
_computing_data_collection 'CrysAlisPro 1.171.40.84a (Rigaku OD, 2020)'
_computing_data_reduction 'CrysAlisPro 1.171.40.84a (Rigaku OD, 2020)'
_computing_molecular_graphics 'Olex2 1.3 (Dolomanov et al., 2009)'
_computing_publication_material 'Olex2 1.3 (Dolomanov et al., 2009)'
_computing_structure_refinement 'SHELXL 2018/3 (Sheldrick, 2015)'
_computing_structure_solution 'SHELXT  (Sheldrick, 2015)'
_diffrn_ambient_temperature 200
_diffrn_detector_area_resol_mean 10.6426
_diffrn_detector_type Atlas
_diffrn_measured_fraction_theta_full 1.000
_diffrn_measured_fraction_theta_max 0.996
_diffrn_measurement_details
;
List of Runs (angles in degrees, time in seconds):

  # Type    Start    End  Width  t~exp~   \w     \q     \k     \f   Frames
--------------------------------------------------------------------------
  1  \w    -68.00  29.00   1.00    3.88    --  -41.65  57.00 120.00   97
  2  \w    -73.00  32.00   1.00    3.88    --  -41.65  77.00 -90.00  105
  3  \w   -112.00 -15.00   1.00    3.88    --  -41.65 -57.00 -90.00   97
  4  \w     15.00 112.00   1.00    3.88    --   41.65  57.00 150.00   97
  5  \w    -21.00  73.00   1.00    3.88    --   41.65 -77.00-150.00   94
  6  \w    103.00 177.00   1.00   15.49    --  103.35  77.00-180.00   74
  7  \w     79.00 175.00   1.00   15.49    --  103.35  45.00 -90.00   96
  8  \w     76.00 174.00   1.00   15.49    --  103.35  61.00-120.00   98
  9  \w     79.00 175.00   1.00   15.49    --  103.35  45.00 150.00   96
 10  \w     30.00 135.00   1.00   15.49    --  103.35 -77.00   0.00  105
 11  \w     30.00 135.00   1.00   15.49    --  103.35 -77.00 120.00  105
 12  \w    103.00 177.00   1.00   15.49    --  103.35  77.00 -30.00   74
 13  \w     76.00 174.00   1.00   15.49    --  103.35  61.00 150.00   98
 14  \w    103.00 177.00   1.00   15.49    --  103.35  77.00-150.00   74
 15  \w     32.00 127.00   1.00   15.49    --  103.35 -45.00 -90.00   95
 16  \w     79.00 175.00   1.00   15.49    --  103.35  45.00 -30.00   96
 17  \w    103.00 177.00   1.00   15.49    --  103.35  77.00 -60.00   74
 18  \w     76.00 174.00   1.00   15.49    --  103.35  61.00 120.00   98
 19  \w   -112.00 -15.00   1.00    3.88    --  -41.65 -57.00  60.00   97
 20  \w   -112.00 -15.00   1.00    3.88    --  -41.65 -57.00-180.00   97
 21  \w   -112.00 -15.00   1.00    3.88    --  -41.65 -57.00 -30.00   97
 22  \w    -21.00  73.00   1.00    3.88    --   41.65 -77.00 -30.00   94
 23  \w     15.00 112.00   1.00    3.88    --   41.65  57.00  60.00   97
 24  \w     30.00 135.00   1.00   15.49    --  103.35 -77.00-120.00  105
 25  \w     79.00 175.00   1.00   15.49    --  103.35  45.00  60.00   96
 26  \w     79.00 128.00   1.00   15.49    --  103.35  45.00-150.00   49
 27  \w     76.00 174.00   1.00   15.49    --  103.35  61.00   0.00   98
 28  \w    -44.00 -19.00   1.00    3.88    --  -41.77  82.00-161.00   25
 29  \w    110.00 136.00   1.00   15.49    --  103.35 111.00 -90.00   26
 30  \w    -44.00 -19.00   1.00    3.88    --  -41.77  82.00-161.00   25
;
_diffrn_measurement_device 'four-circle diffractometer'
_diffrn_measurement_device_type 'New Gemini, Dual, Cu at home/near, Atlas'
_diffrn_measurement_method '\w scans'
_diffrn_radiation_type CuK\a
_diffrn_radiation_wavelength 1.54184
_diffrn_reflns_av_R_equivalents 0.0307
_diffrn_reflns_av_unetI/netI 0.0210
_diffrn_reflns_Laue_measured_fraction_full 1.000
_diffrn_reflns_Laue_measured_fraction_max 0.996
_diffrn_reflns_limit_h_max 28
_diffrn_reflns_limit_h_min -29
_diffrn_reflns_limit_k_max 6
_diffrn_reflns_limit_k_min -6
_diffrn_reflns_limit_l_max 10
_diffrn_reflns_limit_l_min -11
_diffrn_reflns_number 7978
_diffrn_reflns_point_group_measured_fraction_full 0.951
_diffrn_reflns_point_group_measured_fraction_max 0.940
_diffrn_reflns_theta_full 67.684
_diffrn_reflns_theta_max 72.175
_diffrn_reflns_theta_min 3.737
_exptl_absorpt_coefficient_mu 0.920
_exptl_absorpt_correction_T_max 0.870
_exptl_absorpt_correction_T_min 0.627
_exptl_absorpt_correction_type analytical
_exptl_absorpt_process_details
;
CrysAlisPro 1.171.40.84a (Rigaku Oxford Diffraction, 2020)
Analytical numeric absorption correction using a multifaceted crystal
model based on expressions derived by R.C. Clark & J.S. Reid.
(Clark, R. C. & Reid, J. S. (1995). Acta Cryst. A51, 887-897)
Empirical absorption correction using spherical harmonics,
implemented in SCALE3 ABSPACK scaling algorithm.
;
_exptl_crystal_colour colourless
_exptl_crystal_colour_primary colourless
_exptl_crystal_density_diffrn 1.447
_exptl_crystal_description irregular
_exptl_crystal_F_000 512
_exptl_crystal_size_max 0.663
_exptl_crystal_size_mid 0.171
_exptl_crystal_size_min 0.118
_refine_diff_density_max 0.175
_refine_diff_density_min -0.145
_refine_diff_density_rms 0.034
_refine_ls_abs_structure_details
;
 Flack x determined using 908 quotients [(I+)-(I-)]/[(I+)+(I-)]
 (Parsons, Flack and Wagner, Acta Cryst. B69 (2013) 249-259).
;
_refine_ls_abs_structure_Flack 0.02(17)
_refine_ls_extinction_method none
_refine_ls_goodness_of_fit_ref 1.072
_refine_ls_hydrogen_treatment constr
_refine_ls_matrix_type full
_refine_ls_number_parameters 164
_refine_ls_number_reflns 2090
_refine_ls_number_restraints 2
_refine_ls_restrained_S_all 1.071
_refine_ls_R_factor_all 0.0347
_refine_ls_R_factor_gt 0.0332
_refine_ls_shift/su_max 0.000
_refine_ls_shift/su_mean 0.000
_refine_ls_structure_factor_coef Fsqd
_refine_ls_weighting_details 'w=1/[\s^2^(Fo^2^)+(0.0489P)^2^+0.4843P] where P=(Fo^2^+2Fc^2^)/3'
_refine_ls_weighting_scheme calc
_refine_ls_wR_factor_gt 0.0887
_refine_ls_wR_factor_ref 0.0904
_reflns_Friedel_coverage 0.886
_reflns_Friedel_fraction_full 0.902
_reflns_Friedel_fraction_max 0.885
_reflns_number_gt 2015
_reflns_number_total 2090
_reflns_threshold_expression 'I > 2\s(I)'
_cod_data_source_file s4.cif
_cod_data_source_block C11H10N4O3
_cod_database_code 1566574
_shelx_shelxl_version_number 2018/3
_shelx_space_group_comment
;
The symmetry employed for this shelxl refinement is uniquely defined
by the following loop, which should always be used as a source of
symmetry information in preference to the above space-group names.
They are only intended as comments.
;
_olex2_refinement_description
;
1. Fixed Uiso
 At 1.2 times of:
  All C(H) groups, All C(H,H) groups
 At 1.5 times of:
  All C(H,H,H) groups
2.a Secondary CH2 refined with riding coordinates:
 C13(H13A,H13B)
2.b Aromatic/amide H refined with riding coordinates:
 C7(H7), C8(H8), C9(H9), C10(H10), C11(H11)
2.c Idealised Me refined as rotating group:
 C14(H14A,H14B,H14C)
;
_olex2_submission_special_instructions 'No special instructions were received'
_oxdiff_exptl_absorpt_empirical_details
;
Empirical correction (ABSPACK) includes:
- Absorption correction using spherical harmonics
- Frame scaling
;

loop_
_space_group_symop_operation_xyz
'x, y, z'
'x, -y, z+1/2'
'x+1/2, y+1/2, z'
'x+1/2, -y+1/2, z+1/2'

loop_
_atom_site_label
_atom_site_type_symbol
_atom_site_fract_x
_atom_site_fract_y
_atom_site_fract_z
_atom_site_U_iso_or_equiv
_atom_site_adp_type
_atom_site_occupancy
_atom_site_site_symmetry_order
_atom_site_calc_flag
_atom_site_refinement_flags_posn
_atom_site_refinement_flags_adp
_atom_site_refinement_flags_occupancy
_atom_site_disorder_assembly
_atom_site_disorder_group
O1 O 0.52158(9) 1.0768(4) 0.4075(2) 0.0410(5) Uani 1 1 d . . . . .
O2 O 0.36561(8) 0.7834(4) 0.4671(2) 0.0392(5) Uani 1 1 d . . . . .
O3 O 0.35041(9) 0.4444(5) 0.6046(3) 0.0513(6) Uani 1 1 d . . . . .
N1 N 0.53415(10) 0.6446(4) 0.6066(2) 0.0312(5) Uani 1 1 d . . . . .
N2 N 0.52426(10) 0.4440(5) 0.6932(3) 0.0366(5) Uani 1 1 d . . . . .
N3 N 0.46954(10) 0.4143(5) 0.6851(3) 0.0362(5) Uani 1 1 d . . . . .
N4 N 0.67754(11) 0.6144(6) 0.4918(4) 0.0512(7) Uani 1 1 d . . . . .
C4 C 0.44400(11) 0.5928(5) 0.5939(3) 0.0307(6) Uani 1 1 d . . . . .
C5 C 0.48514(11) 0.7445(5) 0.5424(3) 0.0303(5) Uani 1 1 d . . . . .
C6 C 0.59203(11) 0.7149(5) 0.5936(3) 0.0322(6) Uani 1 1 d . . . . .
C7 C 0.62355(13) 0.5666(6) 0.5082(4) 0.0410(7) Uani 1 1 d . . . . .
H7 H 0.606125 0.424553 0.458943 0.049 Uiso 1 1 calc R U . . .
C8 C 0.70028(12) 0.8164(7) 0.5625(4) 0.0464(8) Uani 1 1 d . . . . .
H8 H 0.738682 0.854125 0.552230 0.056 Uiso 1 1 calc R U . . .
C9 C 0.67135(14) 0.9729(6) 0.6494(4) 0.0461(7) Uani 1 1 d . . . . .
H9 H 0.689574 1.114636 0.696874 0.055 Uiso 1 1 calc R U . . .
C10 C 0.61561(13) 0.9218(6) 0.6668(4) 0.0423(7) Uani 1 1 d . . . . .
H10 H 0.594474 1.025072 0.726746 0.051 Uiso 1 1 calc R U . . .
C11 C 0.48131(12) 0.9611(5) 0.4391(3) 0.0339(6) Uani 1 1 d . . . . .
H11 H 0.444926 1.011603 0.395290 0.041 Uiso 1 1 calc R U . . .
C12 C 0.38164(12) 0.5934(5) 0.5589(3) 0.0335(6) Uani 1 1 d . . . . .
C13 C 0.30589(12) 0.7979(6) 0.4106(3) 0.0387(6) Uani 1 1 d . . . . .
H13A H 0.282449 0.819415 0.494694 0.046 Uiso 1 1 calc R U . . .
H13B H 0.293728 0.643775 0.354827 0.046 Uiso 1 1 calc R U . . .
C14 C 0.30024(14) 1.0199(6) 0.3083(4) 0.0460(7) Uani 1 1 d . . . . .
H14A H 0.323767 0.995699 0.226000 0.069 Uiso 1 1 calc R U . . .
H14B H 0.312625 1.170445 0.365148 0.069 Uiso 1 1 calc R U . . .
H14C H 0.260642 1.038984 0.266796 0.069 Uiso 1 1 calc R U . . .

loop_
_atom_site_aniso_label
_atom_site_aniso_U_11
_atom_site_aniso_U_22
_atom_site_aniso_U_33
_atom_site_aniso_U_23
_atom_site_aniso_U_13
_atom_site_aniso_U_12
O1 0.0394(11) 0.0433(11) 0.0405(11) 0.0075(9) 0.0051(9) -0.0072(9)
O2 0.0278(9) 0.0468(11) 0.0421(11) 0.0104(9) -0.0003(8) -0.0021(8)
O3 0.0343(11) 0.0575(14) 0.0612(15) 0.0191(11) 0.0014(10) -0.0099(10)
N1 0.0304(11) 0.0346(11) 0.0286(11) -0.0001(9) 0.0030(9) -0.0014(9)
N2 0.0342(12) 0.0380(12) 0.0373(13) 0.0043(10) 0.0025(10) 0.0000(9)
N3 0.0333(13) 0.0401(13) 0.0351(13) 0.0040(10) 0.0026(10) -0.0016(9)
N4 0.0342(13) 0.0611(18) 0.0594(18) -0.0047(14) 0.0101(12) 0.0023(12)
C4 0.0317(14) 0.0328(13) 0.0276(13) 0.0007(10) 0.0026(10) 0.0006(10)
C5 0.0294(13) 0.0337(12) 0.0277(12) -0.0030(10) 0.0030(10) 0.0009(10)
C6 0.0261(12) 0.0386(14) 0.0312(14) 0.0043(11) -0.0004(10) 0.0010(10)
C7 0.0336(15) 0.0460(16) 0.0436(17) -0.0055(13) 0.0045(12) 0.0013(12)
C8 0.0249(13) 0.0572(19) 0.057(2) 0.0107(16) 0.0036(13) -0.0032(12)
C9 0.0372(15) 0.0452(17) 0.0545(19) 0.0008(14) -0.0022(13) -0.0077(12)
C10 0.0387(16) 0.0411(16) 0.0474(19) -0.0050(13) 0.0058(14) -0.0006(12)
C11 0.0324(13) 0.0373(14) 0.0314(14) 0.0025(11) 0.0015(11) 0.0005(11)
C12 0.0311(13) 0.0384(14) 0.0311(14) -0.0015(11) 0.0039(11) -0.0023(11)
C13 0.0279(13) 0.0504(17) 0.0371(15) -0.0006(12) 0.0007(11) 0.0003(12)
C14 0.0420(16) 0.0460(16) 0.0480(18) 0.0010(14) -0.0033(14) 0.0059(14)

loop_
_atom_type_symbol
_atom_type_description
_atom_type_scat_dispersion_real
_atom_type_scat_dispersion_imag
_atom_type_scat_source
C C 0.0181 0.0091 'International Tables Vol C Tables 4.2.6.8 and 6.1.1.4'
H H 0.0000 0.0000 'International Tables Vol C Tables 4.2.6.8 and 6.1.1.4'
N N 0.0311 0.0180 'International Tables Vol C Tables 4.2.6.8 and 6.1.1.4'
O O 0.0492 0.0322 'International Tables Vol C Tables 4.2.6.8 and 6.1.1.4'

loop_
_exptl_crystal_face_index_h
_exptl_crystal_face_index_k
_exptl_crystal_face_index_l
_exptl_crystal_face_perp_dist
-13 1 -2 0.0615
14 -1 1 0.0533
7 3 -1 0.0612
-7 -3 1 0.0556
-4 -3 -3 0.2143
2 1 5 0.2671
-2 3 -1 0.0502
2 -3 1 0.0626
14 1 0 0.0438
-13 -2 -1 0.0639
-7 1 5 0.3066
-4 -3 2 0.0616

loop_
_geom_angle_atom_site_label_1
_geom_angle_atom_site_label_2
_geom_angle_atom_site_label_3
_geom_angle
_geom_angle_site_symmetry_1
_geom_angle_site_symmetry_3
_geom_angle_publ_flag
C12 O2 C13 117.1(2) . . ?
N2 N1 C6 118.5(2) . . ?
C5 N1 N2 111.0(2) . . ?
C5 N1 C6 130.5(2) . . ?
N3 N2 N1 107.3(2) . . ?
N2 N3 C4 109.1(2) . . ?
C7 N4 C8 116.7(3) . . ?
N3 C4 C5 109.0(2) . . ?
N3 C4 C12 120.1(2) . . ?
C5 C4 C12 130.8(2) . . ?
N1 C5 C4 103.6(2) . . ?
N1 C5 C11 124.5(2) . . ?
C4 C5 C11 131.9(2) . . ?
C7 C6 N1 118.4(2) . . ?
C10 C6 N1 121.0(2) . . ?
C10 C6 C7 120.6(3) . . ?
N4 C7 C6 122.6(3) . . ?
N4 C7 H7 118.7 . . ?
C6 C7 H7 118.7 . . ?
N4 C8 H8 118.1 . . ?
N4 C8 C9 123.9(3) . . ?
C9 C8 H8 118.1 . . ?
C8 C9 H9 120.4 . . ?
C8 C9 C10 119.3(3) . . ?
C10 C9 H9 120.4 . . ?
C6 C10 C9 117.0(3) . . ?
C6 C10 H10 121.5 . . ?
C9 C10 H10 121.5 . . ?
O1 C11 C5 123.7(3) . . ?
O1 C11 H11 118.2 . . ?
C5 C11 H11 118.2 . . ?
O2 C12 C4 110.1(2) . . ?
O3 C12 O2 124.9(3) . . ?
O3 C12 C4 125.0(3) . . ?
O2 C13 H13A 110.6 . . ?
O2 C13 H13B 110.6 . . ?
O2 C13 C14 105.9(2) . . ?
H13A C13 H13B 108.7 . . ?
C14 C13 H13A 110.6 . . ?
C14 C13 H13B 110.6 . . ?
C13 C14 H14A 109.5 . . ?
C13 C14 H14B 109.5 . . ?
C13 C14 H14C 109.5 . . ?
H14A C14 H14B 109.5 . . ?
H14A C14 H14C 109.5 . . ?
H14B C14 H14C 109.5 . . ?

loop_
_geom_bond_atom_site_label_1
_geom_bond_atom_site_label_2
_geom_bond_distance
_geom_bond_site_symmetry_2
_geom_bond_publ_flag
O1 C11 1.199(3) . ?
O2 C12 1.335(4) . ?
O2 C13 1.458(3) . ?
O3 C12 1.191(3) . ?
N1 N2 1.358(3) . ?
N1 C5 1.353(4) . ?
N1 C6 1.444(3) . ?
N2 N3 1.306(3) . ?
N3 C4 1.355(4) . ?
N4 C7 1.333(4) . ?
N4 C8 1.336(5) . ?
C4 C5 1.388(4) . ?
C4 C12 1.483(4) . ?
C5 C11 1.478(4) . ?
C6 C7 1.378(4) . ?
C6 C10 1.374(4) . ?
C7 H7 0.9500 . ?
C8 H8 0.9500 . ?
C8 C9 1.376(5) . ?
C9 H9 0.9500 . ?
C9 C10 1.380(4) . ?
C10 H10 0.9500 . ?
C11 H11 0.9500 . ?
C13 H13A 0.9900 . ?
C13 H13B 0.9900 . ?
C13 C14 1.495(4) . ?
C14 H14A 0.9800 . ?
C14 H14B 0.9800 . ?
C14 H14C 0.9800 . ?

loop_
_geom_hbond_atom_site_label_D
_geom_hbond_atom_site_label_H
_geom_hbond_atom_site_label_A
_geom_hbond_distance_DH
_geom_hbond_distance_HA
_geom_hbond_distance_DA
_geom_hbond_angle_DHA
_geom_hbond_site_symmetry_A
_geom_hbond_publ_flag
C8 H8 O3 0.95 2.69 3.617(4) 164.4 3 yes
C10 H10 O1 0.95 2.55 3.267(4) 132.0 2_575 yes
C10 H10 N2 0.95 2.79 3.562(4) 138.9 1_565 yes
C11 H11 O2 0.95 2.39 2.949(3) 117.0 . yes
C14 H14B O3 0.98 2.67 3.592(4) 157.4 1_565 yes

loop_
_geom_torsion_atom_site_label_1
_geom_torsion_atom_site_label_2
_geom_torsion_atom_site_label_3
_geom_torsion_atom_site_label_4
_geom_torsion
_geom_torsion_site_symmetry_1
_geom_torsion_site_symmetry_2
_geom_torsion_site_symmetry_3
_geom_torsion_site_symmetry_4
_geom_torsion_publ_flag
N1 N2 N3 C4 0.2(3) . . . . ?
N1 C5 C11 O1 -3.5(4) . . . . ?
N1 C6 C7 N4 -178.9(3) . . . . ?
N1 C6 C10 C9 179.2(3) . . . . ?
N2 N1 C5 C4 -0.2(3) . . . . ?
N2 N1 C5 C11 -178.6(2) . . . . ?
N2 N1 C6 C7 72.9(3) . . . . ?
N2 N1 C6 C10 -105.9(3) . . . . ?
N2 N3 C4 C5 -0.3(3) . . . . ?
N2 N3 C4 C12 176.8(2) . . . . ?
N3 C4 C5 N1 0.4(3) . . . . ?
N3 C4 C5 C11 178.6(3) . . . . ?
N3 C4 C12 O2 -179.7(2) . . . . ?
N3 C4 C12 O3 -0.4(4) . . . . ?
N4 C8 C9 C10 0.3(5) . . . . ?
C4 C5 C11 O1 178.6(3) . . . . ?
C5 N1 N2 N3 0.0(3) . . . . ?
C5 N1 C6 C7 -105.5(3) . . . . ?
C5 N1 C6 C10 75.7(4) . . . . ?
C5 C4 C12 O2 -3.3(4) . . . . ?
C5 C4 C12 O3 176.0(3) . . . . ?
C6 N1 N2 N3 -178.7(2) . . . . ?
C6 N1 C5 C4 178.3(3) . . . . ?
C6 N1 C5 C11 -0.1(5) . . . . ?
C7 N4 C8 C9 0.1(5) . . . . ?
C7 C6 C10 C9 0.5(5) . . . . ?
C8 N4 C7 C6 -0.2(5) . . . . ?
C8 C9 C10 C6 -0.6(5) . . . . ?
C10 C6 C7 N4 -0.1(5) . . . . ?
C12 O2 C13 C14 -178.2(3) . . . . ?
C12 C4 C5 N1 -176.3(3) . . . . ?
C12 C4 C5 C11 1.9(5) . . . . ?
C13 O2 C12 O3 -4.7(4) . . . . ?
C13 O2 C12 C4 174.6(2) . . . . ?
